data_7251113
loop_
_publ_author_name
'Smirnov, Andrey S.'
'Katlenok, Eugene A.'
'Vakhrushev, Aleksandr Yu.'
'Krasilnikov, Vitalii A.'
'Belskaya, Nataliya P.'
'Katkova, Svetlana A.'
'Bokach, Nadezhda A.'

_publ_section_title
;
 Divergent noncovalent interactions of isomeric nitrile and isocyanide
 groups in selenodiazole--triazole cocrystals: \s-hole chalcogen bonding
 versus \p--\p stacking
;
_journal_issue 45
_journal_name_full CrystEngComm
_journal_page_first 7390
_journal_page_last 7398
_journal_paper_doi 10.1039/D5CE00888C
_journal_volume 27
_journal_year 2025
_chemical_formula_moiety '0.5(C4 N4 Se), 0.5(C15 H14 N6)'
_chemical_formula_sum 'C9.5 H7 N5 Se0.5'
_chemical_formula_weight 229.677
_space_group_crystal_system triclinic
_space_group_IT_number 2
_space_group_name_Hall '-P 1'
_space_group_name_H-M_alt 'P -1'
_symmetry_Int_Tables_number 2
_atom_sites_solution_primary dual
_audit_creation_date 2025-08-29
_audit_creation_method
;
Olex2 1.5
(compiled 2025.07.13 svn.rb7424aed for OlexSys, GUI svn.r7314)
;
_audit_update_record
;
2025-08-29 deposited with the CCDC.	2025-10-21 downloaded from the CCDC.
;
_cell_angle_alpha 75.122(2)
_cell_angle_beta 77.773(2)
_cell_angle_gamma 80.977(2)
_cell_formula_units_Z 4
_cell_length_a 8.1680(2)
_cell_length_b 10.9027(2)
_cell_length_c 11.8936(2)
_cell_measurement_reflns_used 8416
_cell_measurement_temperature 100.00(10)
_cell_measurement_theta_max 79.5120
_cell_measurement_theta_min 3.9010
_cell_volume 994.53(4)
_computing_cell_refinement 'CrysAlisPro 1.171.41.103a (Rigaku OD, 2021)'
_computing_data_collection 'CrysAlisPro 1.171.41.103a (Rigaku OD, 2021)'
_computing_data_reduction 'CrysAlisPro 1.171.41.103a (Rigaku OD, 2021)'
_computing_molecular_graphics 'Olex2 1.5 (Dolomanov et al., 2009)'
_computing_publication_material 'Olex2 1.5 (Dolomanov et al., 2009)'
_computing_structure_refinement 'olex2.refine 1.5 (Bourhis et al., 2015)'
_computing_structure_solution 'SHELXT 2018/2 (Sheldrick, 2018)'
_diffrn_ambient_environment N~2~
_diffrn_ambient_temperature 100.00(10)
_diffrn_detector 'Hybrid Pixel Array Detector'
_diffrn_detector_area_resol_mean 10.0000
_diffrn_detector_type HyPix
_diffrn_measured_fraction_theta_full 0.9989
_diffrn_measured_fraction_theta_max 0.9605
_diffrn_measurement_details
;
List of Runs (angles in degrees, time in seconds):

  # Type    Start    End  Width  t~exp~   \w     \q     \k     \f   Frames
#--------------------------------------------------------------------------
  1  \w     53.00 120.00   0.50    0.50    --   47.38  57.00  60.00  134
  2  \w    104.00 176.00   0.50    0.50    --  113.25  61.00 150.00  144
  3  \w    109.00 173.00   0.50    0.50    --  113.25  15.00  90.00  128
  4  \w    106.00 134.00   0.50    0.50    --  113.25  45.00  60.00   56
  5  \w    137.00 172.00   0.50    0.50    --  113.25  45.00  60.00   70
  6  \w    153.00 178.00   0.50    0.50    --  113.25  30.00   0.00   50
  7  \w    113.00 138.00   0.50    0.50    --  113.25  30.00   0.00   50
  8  \w    -26.00  22.00   0.50    0.50    --  -47.38  19.00 -60.00   96
  9  \w    -69.00 -44.00   0.50    0.50    -- -106.00  61.00 -90.00   50
 10  \w    -71.00 -46.00   0.50    0.50    -- -106.00  61.00   0.00   50
 11  \w    -71.00 -33.00   0.50    0.50    -- -106.00  61.00-120.00   76
 12  \w    -67.00 -41.00   0.50    0.50    -- -106.00  61.00 120.00   52
 13  \w    -61.00 -35.00   0.50    0.50    -- -106.00  77.00 150.00   52
 14  \w   -106.00 -70.00   0.50    0.50    -- -106.00  77.00 150.00   72
 15  \w    -25.00  41.00   0.50    0.50    --   47.38 -37.00 -90.00  132
 16  \w     68.00 109.00   0.50    0.50    --  113.25-125.00 -30.00   82
 17  \w     52.00  94.00   0.50    0.50    --  113.25-125.00   0.00   84
 18  \w     58.00  84.00   0.50    0.50    --  113.25-125.00 -60.00   52
 19  \w     77.00 102.00   0.50    0.50    --  113.25-125.00-120.00   50
 20  \w     13.00  77.00   0.50    0.50    --   47.38-125.00  60.00  128
 21  \w    -21.00  60.00   0.50    0.50    --   47.38 -57.00 150.00  162
 22  \w      6.00  61.00   0.50    0.50    --   47.38-111.00 171.00  110
 23  \w     51.00  76.00   0.50    0.50    --  113.25-111.00 171.00   50
 24  \w     42.00  94.00   0.50    0.50    --  113.25 -94.00  90.00  104
 25  \w     77.00 106.00   0.50    0.50    --  113.25 -94.00  30.00   58
 26  \w     83.00 178.00   0.50    0.50    --  113.25 111.00 -95.00  190
 27  \w     43.00  71.00   0.50    0.50    --  113.25 -61.00-120.00   56
 28  \w     45.00 106.00   0.50    0.50    --  113.25 -77.00-180.00  122
 29  \w     46.00  71.00   0.50    0.50    --  113.25 -61.00   0.00   50
 30  \w     45.00  71.00   0.50    0.50    --  113.25 -61.00  30.00   52
 31  \w     45.00  70.00   0.50    0.50    --  113.25 -61.00 150.00   50
 32  \w    -64.00 -33.00   0.50    0.50    -- -106.00 110.00  84.69   62
 33  \w   -124.00 -87.00   0.50    0.50    -- -106.00 142.00  89.81   74
 34  \w   -110.00 -69.00   0.50    0.50    -- -106.00 125.00 150.00   82
 35  \w    -62.00 -33.00   0.50    0.50    -- -106.00 125.00 150.00   58
 36  \w   -120.00 -76.00   0.50    0.50    -- -106.00 137.00 157.69   88
 37  \w   -112.00 -66.00   0.50    0.50    -- -106.00 125.00   0.00   92
 38  \w    -62.00 -33.00   0.50    0.50    -- -106.00 125.00   0.00   58
 39  \w   -112.00 -43.00   0.50    0.50    -- -106.00 125.00 -30.00  138
 40  \w   -112.00 -87.00   0.50    0.50    -- -106.00 125.00-120.00   50
 41  \w   -108.00 -81.00   0.50    0.50    -- -106.00 111.00 -95.00   54
 42  \w    -76.00 -33.00   0.50    0.50    -- -106.00 125.00-120.00   86
 43  \w    -65.00 -38.00   0.50    0.50    -- -106.00 111.00 -95.00   54
 44  \w    -27.00  -2.00   0.50    0.50    --  -47.38 111.00 -95.00   50
 45  \w    -81.00 -46.00   0.50    0.50    --  -47.38 111.00 -95.00   70
 46  \w   -107.00 -81.00   0.50    0.50    -- -106.00 110.00  84.69   52
 47  \w   -126.00 -98.00   0.50    0.50    -- -106.00 -30.00-180.00   56
 48  \w   -161.00-134.00   0.50    0.50    -- -106.00 -30.00-180.00   54
 49  \w   -175.00-103.00   0.50    0.50    -- -106.00 -30.00-120.00  144
 50  \w   -154.00 -84.00   0.50    0.50    -- -106.00 -77.00   0.00  140
 51  \w   -120.00 -85.00   0.50    0.50    --  -47.38-125.00-150.00   70
 52  \w   -126.00 -92.00   0.50    0.50    -- -106.00-111.00 171.00   68
;
_diffrn_measurement_device 'four-circle diffractometer'
_diffrn_measurement_device_type 'XtaLAB Synergy, Single source at home/near, HyPix'
_diffrn_measurement_method '\w scans'
_diffrn_orient_matrix_type 'CrysAlisPro convention (1999,Acta A55,543-557)'
_diffrn_orient_matrix_UB_11 -0.1389667000
_diffrn_orient_matrix_UB_12 -0.0899868000
_diffrn_orient_matrix_UB_13 0.0518401000
_diffrn_orient_matrix_UB_21 -0.0737032000
_diffrn_orient_matrix_UB_22 0.0484021000
_diffrn_orient_matrix_UB_23 -0.1144795000
_diffrn_orient_matrix_UB_31 0.1137716000
_diffrn_orient_matrix_UB_32 -0.1057786000
_diffrn_orient_matrix_UB_33 -0.0526130000
_diffrn_radiation_monochromator mirror
_diffrn_radiation_probe x-ray
_diffrn_radiation_type 'Cu K\a'
_diffrn_radiation_wavelength 1.54184
_diffrn_reflns_av_R_equivalents 0.0410
_diffrn_reflns_av_unetI/netI 0.0481
_diffrn_reflns_Laue_measured_fraction_full 0.9989
_diffrn_reflns_Laue_measured_fraction_max 0.9605
_diffrn_reflns_limit_h_max 10
_diffrn_reflns_limit_h_min -10
_diffrn_reflns_limit_k_max 13
_diffrn_reflns_limit_k_min -13
_diffrn_reflns_limit_l_max 14
_diffrn_reflns_limit_l_min -14
_diffrn_reflns_number 13871
_diffrn_reflns_point_group_measured_fraction_full 0.9989
_diffrn_reflns_point_group_measured_fraction_max 0.9605
_diffrn_reflns_theta_full 67.6840
_diffrn_reflns_theta_max 79.84
_diffrn_reflns_theta_min 3.91
_diffrn_source 'micro-focus sealed X-ray tube'
_diffrn_source_type 'PhotonJet (Cu) X-ray Source'
_exptl_absorpt_coefficient_mu 2.786
_exptl_absorpt_correction_T_max 1.00000
_exptl_absorpt_correction_T_min 0.91228
_exptl_absorpt_correction_type multi-scan
_exptl_absorpt_process_details
;
CrysAlisPro 1.171.41.103a (Rigaku Oxford Diffraction, 2021)
Empirical absorption correction using spherical harmonics,
implemented in SCALE3 ABSPACK scaling algorithm.
;
_exptl_crystal_colour 'clear light yellow'
_exptl_crystal_colour_lustre clear
_exptl_crystal_colour_modifier light
_exptl_crystal_colour_primary yellow
_exptl_crystal_density_diffrn 1.534
_exptl_crystal_description prism
_exptl_crystal_F_000 461.813
_exptl_crystal_size_max 0.08
_exptl_crystal_size_mid 0.04
_exptl_crystal_size_min 0.02
_refine_diff_density_max 0.4180
_refine_diff_density_min -0.8327
_refine_diff_density_rms 0.0768
_refine_ls_d_res_high 0.7832
_refine_ls_d_res_low 11.3078
_refine_ls_goodness_of_fit_ref 1.0260
_refine_ls_hydrogen_treatment constr
_refine_ls_matrix_type full
_refine_ls_number_constraints 23
_refine_ls_number_parameters 271
_refine_ls_number_reflns 4159
_refine_ls_number_restraints 0
_refine_ls_restrained_S_all 1.0260
_refine_ls_R_factor_all 0.0400
_refine_ls_R_factor_gt 0.0367
_refine_ls_shift/su_max -0.0004
_refine_ls_shift/su_mean 0.0001
_refine_ls_structure_factor_coef Fsqd
_refine_ls_weighting_details 'w=1/[\s^2^(Fo^2^)+(0.1P)^2^] where P=(Fo^2^+2Fc^2^)/3'
_refine_ls_weighting_scheme calc
_refine_ls_wR_factor_gt 0.1211
_refine_ls_wR_factor_ref 0.1269
_reflns_Friedel_coverage 0.0
_reflns_limit_h_max 10
_reflns_limit_h_min -9
_reflns_limit_k_max 13
_reflns_limit_k_min -13
_reflns_limit_l_max 14
_reflns_limit_l_min 0
_reflns_number_gt 3818
_reflns_number_total 4159
_reflns_threshold_expression I>=2u(I)
_cod_data_source_file d5ce00888c2.cif
_cod_data_source_block 073-006_A585
_cod_depositor_comments 'Adding full bibliography for 7251113--7251115.cif.'
_cod_database_code 7251113
_chemical_oxdiff_formula 'C19 H15 N10 Se'
_olex2_refinement_description
;
1. Fixed Uiso
 At 1.2 times of:
  All C(H) groups, All C(H,H) groups
2.a Secondary CH2 refined with riding coordinates:
 C19(H19a,H19b), C11(H11a,H11b), C12(H12a,H12b), C14(H14a,H14b), C13(H13a,H13b)
2.b Aromatic/amide H refined with riding coordinates:
 C6(H6), C7(H7), C3(H3), C4(H4)
;
_olex2_submission_special_instructions 'No special instructions were received'
_oxdiff_exptl_absorpt_empirical_details
;
Empirical correction (ABSPACK) includes:
- Absorption correction using spherical harmonics
- Frame scaling
;
_oxdiff_exptl_absorpt_empirical_full_max 1.573
_oxdiff_exptl_absorpt_empirical_full_min 0.668

loop_
_space_group_symop_id
_space_group_symop_operation_xyz
1 x,y,z
2 -x,-y,-z

loop_
_atom_site_label
_atom_site_type_symbol
_atom_site_fract_x
_atom_site_fract_y
_atom_site_fract_z
_atom_site_U_iso_or_equiv
_atom_site_adp_type
_atom_site_occupancy
_atom_site_refinement_flags_posn
Se01 Se 0.61810(3) 0.06065(2) 0.59378(2) 0.02845(13) Uani 1.000000 .
N2 N 0.8286(2) 0.94625(16) 0.27209(16) 0.0220(3) Uani 1.000000 .
N4 N 0.8932(2) 1.01716(17) 0.32272(16) 0.0233(4) Uani 1.000000 .
N5 N 0.7968(2) 1.21409(17) 0.04661(16) 0.0244(4) Uani 1.000000 .
N3 N 0.7865(2) 1.00432(17) 0.16551(16) 0.0235(4) Uani 1.000000 .
N1 N 0.7289(2) 0.44006(18) 0.48741(17) 0.0272(4) Uani 1.000000 .
N7 N 0.5383(2) -0.08798(18) 0.60526(17) 0.0267(4) Uani 1.000000 .
N6 N 1.0268(3) 1.3057(2) 0.29324(18) 0.0336(4) Uani 1.000000 .
N8 N 0.6758(3) 0.0069(2) 0.73746(19) 0.0320(4) Uani 1.000000 .
N9 N 0.4653(3) -0.3900(2) 0.7636(2) 0.0345(5) Uani 1.000000 .
C8 C 0.8271(3) 1.12336(19) 0.14546(19) 0.0222(4) Uani 1.000000 .
C9 C 0.8952(3) 1.1310(2) 0.24414(19) 0.0234(4) Uani 1.000000 .
C5 C 0.8063(3) 0.81610(19) 0.32624(19) 0.0228(4) Uani 1.000000 .
C6 C 0.7298(3) 0.7486(2) 0.27040(19) 0.0240(4) Uani 1.000000 .
H6 H 0.6954(3) 0.7884(2) 0.19690(19) 0.0288(5) Uiso 1.000000 R
C10 C 0.9653(3) 1.2305(2) 0.27046(18) 0.0255(4) Uani 1.000000 .
C2 C 0.7551(3) 0.56682(19) 0.43158(19) 0.0236(4) Uani 1.000000 .
C7 C 0.7049(3) 0.6225(2) 0.3239(2) 0.0260(4) Uani 1.000000 .
H7 H 0.6538(3) 0.5745(2) 0.2871(2) 0.0312(5) Uiso 1.000000 R
C16 C 0.5585(3) -0.1626(2) 0.7081(2) 0.0250(4) Uani 1.000000 .
C3 C 0.8333(3) 0.6347(2) 0.48655(18) 0.0248(4) Uani 1.000000 .
H3 H 0.8685(3) 0.5948(2) 0.55977(18) 0.0298(5) Uiso 1.000000 R
C4 C 0.8588(3) 0.7610(2) 0.43281(19) 0.0245(4) Uani 1.000000 .
H4 H 0.9116(3) 0.8087(2) 0.46877(19) 0.0294(5) Uiso 1.000000 R
N10 N 0.6886(3) -0.2312(3) 0.9889(2) 0.0464(6) Uani 1.000000 .
C17 C 0.5064(3) -0.2895(2) 0.7404(2) 0.0276(5) Uani 1.000000 .
C15 C 0.6337(3) -0.1097(2) 0.7817(2) 0.0283(5) Uani 1.000000 .
C19 C 0.8072(3) 1.3904(2) -0.1828(2) 0.0298(5) Uani 1.000000 .
H19a H 0.7531(3) 1.4573(2) -0.2413(2) 0.0358(6) Uiso 1.000000 R
H19b H 0.9270(3) 1.3721(2) -0.2179(2) 0.0358(6) Uiso 1.000000 R
C11 C 0.8728(3) 1.3343(2) 0.0220(2) 0.0297(5) Uani 1.000000 .
H11a H 0.8555(3) 1.3646(2) 0.0957(2) 0.0357(6) Uiso 1.000000 R
H11b H 0.9956(3) 1.3190(2) -0.0061(2) 0.0357(6) Uiso 1.000000 R
C1 C 0.7108(3) 0.3351(2) 0.5337(2) 0.0325(5) Uani 1.000000 .
C12 C 0.7946(3) 1.4359(2) -0.0710(2) 0.0307(5) Uani 1.000000 .
H12a H 0.8528(3) 1.5137(2) -0.0899(2) 0.0369(6) Uiso 1.000000 R
H12b H 0.6746(3) 1.4583(2) -0.0389(2) 0.0369(6) Uiso 1.000000 R
C14 C 0.7921(4) 1.1662(2) -0.0576(2) 0.0326(5) Uani 1.000000 .
H14a H 0.9078(4) 1.1345(2) -0.0912(2) 0.0392(6) Uiso 1.000000 R
H14b H 0.7230(4) 1.0937(2) -0.0331(2) 0.0392(6) Uiso 1.000000 R
C13 C 0.7189(4) 1.2697(2) -0.1517(2) 0.0345(5) Uani 1.000000 .
H13a H 0.5974(4) 1.2907(2) -0.1228(2) 0.0414(6) Uiso 1.000000 R
H13b H 0.7300(4) 1.2373(2) -0.2237(2) 0.0414(6) Uiso 1.000000 R
C18 C 0.6638(3) -0.1765(3) 0.8978(2) 0.0345(5) Uani 1.000000 .

loop_
_atom_site_aniso_label
_atom_site_aniso_U_11
_atom_site_aniso_U_22
_atom_site_aniso_U_33
_atom_site_aniso_U_12
_atom_site_aniso_U_13
_atom_site_aniso_U_23
Se01 0.03159(18) 0.02317(18) 0.03409(18) -0.00583(11) -0.00739(11) -0.00993(11)
N2 0.0266(8) 0.0190(8) 0.0208(8) -0.0035(6) -0.0064(6) -0.0030(6)
N4 0.0283(9) 0.0206(8) 0.0225(8) -0.0055(7) -0.0058(7) -0.0051(7)
N5 0.0339(9) 0.0182(8) 0.0224(8) -0.0038(7) -0.0105(7) -0.0021(7)
N3 0.0291(9) 0.0189(8) 0.0229(8) -0.0023(7) -0.0095(7) -0.0017(6)
N1 0.0316(10) 0.0250(10) 0.0262(9) -0.0065(7) -0.0072(7) -0.0043(7)
N7 0.0317(9) 0.0227(9) 0.0279(9) -0.0028(7) -0.0087(7) -0.0071(7)
N6 0.0450(12) 0.0300(10) 0.0278(10) -0.0124(9) -0.0091(8) -0.0034(8)
N8 0.0292(9) 0.0370(11) 0.0367(10) -0.0035(8) -0.0097(8) -0.0176(9)
N9 0.0372(11) 0.0304(11) 0.0371(11) -0.0045(8) -0.0100(9) -0.0067(9)
C8 0.0228(9) 0.0185(9) 0.0251(10) -0.0012(7) -0.0050(8) -0.0049(8)
C9 0.0264(10) 0.0216(10) 0.0231(10) -0.0046(7) -0.0055(8) -0.0045(7)
C5 0.0259(9) 0.0188(9) 0.0245(10) -0.0017(7) -0.0055(8) -0.0062(8)
C6 0.0284(10) 0.0226(10) 0.0222(9) -0.0022(8) -0.0085(8) -0.0044(8)
C10 0.0333(11) 0.0239(10) 0.0196(9) -0.0047(8) -0.0072(8) -0.0026(7)
C2 0.0273(10) 0.0157(9) 0.0272(10) -0.0028(7) -0.0041(8) -0.0041(8)
C7 0.0303(11) 0.0239(10) 0.0267(10) -0.0054(8) -0.0073(8) -0.0077(8)
C16 0.0256(10) 0.0255(10) 0.0265(10) -0.0017(8) -0.0056(8) -0.0102(8)
C3 0.0325(10) 0.0223(10) 0.0200(9) -0.0035(8) -0.0080(8) -0.0026(8)
C4 0.0279(10) 0.0228(10) 0.0245(10) -0.0039(8) -0.0073(8) -0.0058(8)
N10 0.0456(13) 0.0643(16) 0.0314(12) -0.0011(11) -0.0119(10) -0.0137(11)
C17 0.0294(11) 0.0261(11) 0.0282(11) -0.0015(8) -0.0082(8) -0.0064(8)
C15 0.0263(10) 0.0325(11) 0.0302(11) -0.0002(8) -0.0091(8) -0.0127(9)
C19 0.0354(12) 0.0252(10) 0.0259(10) -0.0028(9) -0.0064(9) -0.0002(8)
C11 0.0363(12) 0.0225(10) 0.0321(11) -0.0079(8) -0.0158(9) 0.0013(8)
C1 0.0407(13) 0.0262(11) 0.0329(12) -0.0120(9) -0.0096(10) -0.0038(9)
C12 0.0421(12) 0.0198(10) 0.0309(11) -0.0044(9) -0.0137(9) -0.0005(8)
C14 0.0559(15) 0.0219(10) 0.0218(10) -0.0025(9) -0.0143(10) -0.0034(8)
C13 0.0561(15) 0.0243(11) 0.0253(11) -0.0079(10) -0.0174(10) 0.0006(9)
C18 0.0303(11) 0.0452(14) 0.0334(13) -0.0017(10) -0.0090(9) -0.0174(11)

loop_
_atom_type_symbol
_atom_type_scat_dispersion_real
_atom_type_scat_dispersion_imag
_atom_type_scat_Cromer_Mann_a1
_atom_type_scat_Cromer_Mann_a2
_atom_type_scat_Cromer_Mann_a3
_atom_type_scat_Cromer_Mann_a4
_atom_type_scat_Cromer_Mann_b1
_atom_type_scat_Cromer_Mann_b2
_atom_type_scat_Cromer_Mann_b3
_atom_type_scat_Cromer_Mann_b4
_atom_type_scat_Cromer_Mann_c
_atom_type_scat_source
_atom_type_scat_dispersion_source
C 0.01788 0.00908 2.31000 1.02000 1.58860 0.86500 20.84390 10.20750 0.56870 51.65120 0.21560 'International Tables Volume C Table 6.1.1.4 (pp. 500-502)' 'Brennan, Cowan, Rev. Sci. Instrum., 1992, 63, 850'
H 0.00000 0.00000 0.49300 0.32291 0.14019 0.04081 10.51090 26.12570 3.14236 57.79970 0.00304 'International Tables Volume C Table 6.1.1.4 (pp. 500-502)' 'Brennan, Cowan, Rev. Sci. Instrum., 1992, 63, 850'
N 0.03110 0.01806 12.21260 3.13220 2.01250 1.16630 0.00570 9.89330 28.99750 0.58260 -11.52900 'International Tables Volume C Table 6.1.1.4 (pp. 500-502)' 'Brennan, Cowan, Rev. Sci. Instrum., 1992, 63, 850'
Se -0.78781 1.13964 17.00060 5.81960 3.97310 4.35430 2.40980 0.27260 15.23720 43.81630 2.84090 'International Tables Volume C Table 6.1.1.4 (pp. 500-502)' 'Brennan, Cowan, Rev. Sci. Instrum., 1992, 63, 850'

loop_
_geom_angle_atom_site_label_1
_geom_angle_atom_site_label_2
_geom_angle_atom_site_label_3
_geom_angle
_geom_angle_site_symmetry_1
_geom_angle_site_symmetry_3
_geom_angle_publ_flag
N8 Se01 N7 92.43(9) . . ?
N3 N2 N4 116.06(17) . . ?
C5 N2 N4 121.78(18) . . ?
C5 N2 N3 122.17(18) . . ?
C9 N4 N2 103.45(17) . . ?
C11 N5 C8 117.27(18) . . ?
C14 N5 C8 115.95(17) . . ?
C14 N5 C11 115.76(18) . . ?
C8 N3 N2 104.06(17) . . ?
C1 N1 C2 178.6(2) . . ?
C16 N7 Se01 107.71(15) . . ?
C15 N8 Se01 107.53(16) . . ?
N3 C8 N5 121.64(19) . . ?
C9 C8 N5 130.96(19) . . ?
C9 C8 N3 107.36(18) . . ?
C8 C9 N4 109.06(18) . . ?
C10 C9 N4 117.95(19) . . ?
C10 C9 C8 133.0(2) . . ?
C6 C5 N2 118.66(19) . . ?
C4 C5 N2 119.23(19) . . ?
C4 C5 C6 122.1(2) . . ?
H6 C6 C5 120.57(13) . . ?
C7 C6 C5 118.9(2) . . ?
C7 C6 H6 120.57(13) . . ?
C9 C10 N6 176.9(2) . . ?
C7 C2 N1 120.2(2) . . ?
C3 C2 N1 118.5(2) . . ?
C3 C2 C7 121.3(2) . . ?
C2 C7 C6 119.5(2) . . ?
H7 C7 C6 120.25(13) . . ?
H7 C7 C2 120.25(13) . . ?
C17 C16 N7 119.6(2) . . ?
C15 C16 N7 116.0(2) . . ?
C15 C16 C17 124.5(2) . . ?
H3 C3 C2 120.39(12) . . ?
C4 C3 C2 119.2(2) . . ?
C4 C3 H3 120.39(13) . . ?
C3 C4 C5 119.0(2) . . ?
H4 C4 C5 120.52(13) . . ?
H4 C4 C3 120.52(13) . . ?
C16 C17 N9 178.6(2) . . ?
C16 C15 N8 116.3(2) . . ?
C18 C15 N8 119.6(2) . . ?
C18 C15 C16 124.0(2) . . ?
H19b C19 H19a 108.4 . . ?
C12 C19 H19a 109.98(12) . . ?
C12 C19 H19b 109.98(13) . . ?
C13 C19 H19a 109.98(13) . . ?
C13 C19 H19b 109.98(14) . . ?
C13 C19 C12 108.58(19) . . ?
H11a C11 N5 109.48(12) . . ?
H11b C11 N5 109.48(12) . . ?
H11b C11 H11a 108.1 . . ?
C12 C11 N5 110.80(18) . . ?
C12 C11 H11a 109.48(13) . . ?
C12 C11 H11b 109.48(13) . . ?
C11 C12 C19 111.49(19) . . ?
H12a C12 C19 109.33(12) . . ?
H12a C12 C11 109.33(12) . . ?
H12b C12 C19 109.33(13) . . ?
H12b C12 C11 109.33(13) . . ?
H12b C12 H12a 108.0 . . ?
H14a C14 N5 109.33(13) . . ?
H14b C14 N5 109.33(13) . . ?
H14b C14 H14a 108.0 . . ?
C13 C14 N5 111.49(19) . . ?
C13 C14 H14a 109.33(15) . . ?
C13 C14 H14b 109.33(14) . . ?
C14 C13 C19 111.9(2) . . ?
H13a C13 C19 109.24(14) . . ?
H13a C13 C14 109.24(15) . . ?
H13b C13 C19 109.24(13) . . ?
H13b C13 C14 109.24(13) . . ?
H13b C13 H13a 107.9 . . ?
C15 C18 N10 178.7(3) . . ?

loop_
_geom_bond_atom_site_label_1
_geom_bond_atom_site_label_2
_geom_bond_distance
_geom_bond_site_symmetry_2
_geom_bond_publ_flag
Se01 N7 1.8025(19) . ?
Se01 N8 1.796(2) . ?
N2 N4 1.319(2) . ?
N2 N3 1.353(2) . ?
N2 C5 1.423(3) . ?
N4 C9 1.348(3) . ?
N5 C8 1.368(3) . ?
N5 C11 1.473(3) . ?
N5 C14 1.473(3) . ?
N3 C8 1.339(3) . ?
N1 C2 1.399(3) . ?
N1 C1 1.153(3) . ?
N7 C16 1.310(3) . ?
N6 C10 1.140(3) . ?
N8 C15 1.315(3) . ?
N9 C17 1.144(3) . ?
C8 C9 1.426(3) . ?
C9 C10 1.431(3) . ?
C5 C6 1.394(3) . ?
C5 C4 1.382(3) . ?
C6 H6 0.9500 . ?
C6 C7 1.387(3) . ?
C2 C7 1.386(3) . ?
C2 C3 1.398(3) . ?
C7 H7 0.9500 . ?
C16 C17 1.444(3) . ?
C16 C15 1.441(3) . ?
C3 H3 0.9500 . ?
C3 C4 1.390(3) . ?
C4 H4 0.9500 . ?
N10 C18 1.137(4) . ?
C15 C18 1.438(3) . ?
C19 H19a 0.9900 . ?
C19 H19b 0.9900 . ?
C19 C12 1.514(3) . ?
C19 C13 1.524(3) . ?
C11 H11a 0.9900 . ?
C11 H11b 0.9900 . ?
C11 C12 1.518(3) . ?
C12 H12a 0.9900 . ?
C12 H12b 0.9900 . ?
C14 H14a 0.9900 . ?
C14 H14b 0.9900 . ?
C14 C13 1.519(3) . ?
C13 H13a 0.9900 . ?
C13 H13b 0.9900 . ?

loop_
_geom_torsion_atom_site_label_1
_geom_torsion_atom_site_label_2
_geom_torsion_atom_site_label_3
_geom_torsion_atom_site_label_4
_geom_torsion
_geom_torsion_site_symmetry_1
_geom_torsion_site_symmetry_2
_geom_torsion_site_symmetry_3
_geom_torsion_site_symmetry_4
_geom_torsion_publ_flag
Se01 N7 C16 C17 -179.42(13) . . . . ?
Se01 N7 C16 C15 0.38(16) . . . . ?
Se01 N8 C15 C16 0.69(16) . . . . ?
Se01 N8 C15 C18 -179.25(14) . . . . ?
N2 N4 C9 C8 0.52(17) . . . . ?
N2 N4 C9 C10 -177.64(15) . . . . ?
N2 N3 C8 N5 -177.51(15) . . . . ?
N2 N3 C8 C9 0.43(17) . . . . ?
N2 C5 C6 C7 -178.81(19) . . . . ?
N2 C5 C4 C3 178.61(19) . . . . ?
N4 N2 N3 C8 -0.11(18) . . . . ?
N4 N2 C5 C6 176.94(19) . . . . ?
N4 N2 C5 C4 -2.3(2) . . . . ?
N4 C9 C8 N5 177.05(16) . . . . ?
N4 C9 C8 N3 -0.62(19) . . . . ?
N5 C8 C9 C10 -5.2(3) . . . . ?
N5 C11 C12 C19 -55.2(2) . . . . ?
N5 C14 C13 C19 52.3(2) . . . . ?
N3 N2 N4 C9 -0.27(18) . . . . ?
N3 N2 C5 C6 -3.6(2) . . . . ?
N3 N2 C5 C4 177.16(19) . . . . ?
N3 C8 N5 C11 -169.3(2) . . . . ?
N3 C8 N5 C14 -26.7(2) . . . . ?
N3 C8 C9 C10 177.16(16) . . . . ?
N1 C2 C7 C6 179.2(2) . . . . ?
N1 C2 C3 C4 -179.43(19) . . . . ?
N7 Se01 N8 C15 -0.40(14) . . . . ?
N7 C16 C15 N8 -0.8(2) . . . . ?
N7 C16 C15 C18 179.18(19) . . . . ?
N8 Se01 N7 C16 0.00(13) . . . . ?
N8 C15 C16 C17 179.03(19) . . . . ?
C8 N5 C11 C12 -166.1(2) . . . . ?
C8 N5 C14 C13 166.9(2) . . . . ?
C8 N3 N2 C5 -179.58(15) . . . . ?
C9 N4 N2 C5 179.20(15) . . . . ?
C9 C8 N5 C11 13.3(3) . . . . ?
C9 C8 N5 C14 155.9(2) . . . . ?
C5 C6 C7 C2 0.5(2) . . . . ?
C5 C4 C3 C2 -0.1(2) . . . . ?
C6 C5 C4 C3 -0.6(2) . . . . ?
C6 C7 C2 C3 -1.1(3) . . . . ?
C7 C6 C5 C4 0.4(2) . . . . ?
C7 C2 C3 C4 0.9(2) . . . . ?
C17 C16 C15 C18 -1.0(3) . . . . ?
C11 N5 C14 C13 -49.9(2) . . . . ?
C11 C12 C19 C13 58.3(2) . . . . ?
C12 C19 C13 C14 -56.8(2) . . . . ?
C12 C11 N5 C14 51.2(2) . . . . ?
